data_7706988
loop_
_publ_author_name
'Schuman, Ashley J.'
'Robey, Sarah F. T.'
'Judkins, Eileen C.'
'Zeller, Matthias'
'Ren, Tong'

_publ_section_title
;
 A unique series of chromium(iii) mono-alkynyl complexes supported by
 tetraazamacrocycles.
;
_journal_issue 14
_journal_name_full 'Dalton transactions (Cambridge, England : 2003)'
_journal_page_first 4936
_journal_page_last 4943
_journal_paper_doi 10.1039/d1dt00707f
_journal_volume 50
_journal_year 2021
_chemical_formula_moiety '3(C24 H39 Cl3 Cr N4), 3(C F3 O3 S), 3(C4 H10 O), C2 H3 N'
_chemical_formula_sum 'C89 H150 Cl9 Cr3 F9 N13 O12 S3'
_chemical_formula_weight 2336.44
_space_group_crystal_system trigonal
_space_group_IT_number 147
_space_group_name_Hall '-P 3'
_space_group_name_H-M_alt 'P -3'
_atom_sites_solution_hydrogens geom
_atom_sites_solution_primary direct
_atom_sites_solution_secondary difmap
_audit_creation_method SHELXL-2018/3
_audit_update_record
;
2021-03-01 deposited with the CCDC.	2021-03-22 downloaded from the CCDC.
;
_cell_angle_alpha 90
_cell_angle_beta 90
_cell_angle_gamma 120
_cell_formula_units_Z 2
_cell_length_a 24.2698(6)
_cell_length_b 24.2698(6)
_cell_length_c 11.2278(4)
_cell_measurement_reflns_used 9903
_cell_measurement_temperature 150(2)
_cell_measurement_theta_max 33.0344
_cell_measurement_theta_min 2.4715
_cell_volume 5727.4(3)
_computing_cell_refinement 'SAINT V8.38A (Bruker, 2018)'
_computing_data_collection 'Apex3 v2019.1-0 (Bruker, 2019)'
_computing_data_reduction 'SAINT V8.38A (Bruker, 2018)'
_computing_structure_refinement
;  
SHELXL-2018/3 (Sheldrick, 2015a, 2018), 
SHELXLE Rev1117 (H\"ubschle et al., 2011)
;
_computing_structure_solution 'SHELXS-97 (Sheldrick, 2008)'
_diffrn_ambient_temperature 150(2)
_diffrn_detector_area_resol_mean 7.4074
_diffrn_measured_fraction_theta_full 0.999
_diffrn_measured_fraction_theta_max 0.986
_diffrn_measurement_device_type
;
Bruker AXS D8 Quest diffractometer with PhotonII charge-integrating pixel 
array detector (CPAD)
;
_diffrn_measurement_method 'omega and phi scans'
_diffrn_radiation_monochromator 'Triumph curved graphite crystal'
_diffrn_radiation_type MoK\a
_diffrn_radiation_wavelength 0.71073
_diffrn_reflns_av_R_equivalents 0.0662
_diffrn_reflns_av_unetI/netI 0.0368
_diffrn_reflns_Laue_measured_fraction_full 0.999
_diffrn_reflns_Laue_measured_fraction_max 0.986
_diffrn_reflns_limit_h_max 33
_diffrn_reflns_limit_h_min -36
_diffrn_reflns_limit_k_max 37
_diffrn_reflns_limit_k_min -32
_diffrn_reflns_limit_l_max 16
_diffrn_reflns_limit_l_min -15
_diffrn_reflns_number 111433
_diffrn_reflns_point_group_measured_fraction_full 0.999
_diffrn_reflns_point_group_measured_fraction_max 0.986
_diffrn_reflns_theta_full 25.242
_diffrn_reflns_theta_max 33.182
_diffrn_reflns_theta_min 2.471
_diffrn_source 'fine focus sealed tube X-ray source'
_diffrn_source_current '30 mA'
_diffrn_source_voltage '50 kV'
_exptl_absorpt_coefficient_mu 0.617
_exptl_absorpt_correction_T_max 0.7465
_exptl_absorpt_correction_T_min 0.6657
_exptl_absorpt_correction_type multi-scan
_exptl_absorpt_process_details
;
 SADABS 2016/2: Krause, L., Herbst-Irmer, R., Sheldrick G.M. & Stalke D.,
 J. Appl. Cryst. 48 (2015) 3-10
;
_exptl_crystal_colour yellow
_exptl_crystal_density_diffrn 1.355
_exptl_crystal_description block
_exptl_crystal_F_000 2450
_exptl_crystal_size_max 0.520
_exptl_crystal_size_mid 0.500
_exptl_crystal_size_min 0.430
_refine_diff_density_max 0.614
_refine_diff_density_min -0.713
_refine_diff_density_rms 0.074
_refine_ls_extinction_method none
_refine_ls_goodness_of_fit_ref 1.041
_refine_ls_hydrogen_treatment constr
_refine_ls_matrix_type full
_refine_ls_number_parameters 765
_refine_ls_number_reflns 14421
_refine_ls_number_restraints 1517
_refine_ls_restrained_S_all 1.043
_refine_ls_R_factor_all 0.0765
_refine_ls_R_factor_gt 0.0553
_refine_ls_shift/su_max 0.001
_refine_ls_shift/su_mean 0.000
_refine_ls_structure_factor_coef Fsqd
_refine_ls_weighting_details 'w=1/[\s^2^(Fo^2^)+(0.0619P)^2^+5.9457P] where P=(Fo^2^+2Fc^2^)/3'
_refine_ls_weighting_scheme calc
_refine_ls_wR_factor_gt 0.1447
_refine_ls_wR_factor_ref 0.1550
_reflns_Friedel_coverage 0.000
_reflns_number_gt 10867
_reflns_number_total 14421
_reflns_threshold_expression 'I > 2\s(I)'
_cod_data_source_file d1dt00707f2.cif
_cod_data_source_block AS020_1_0m
_cod_depositor_comments 'Adding full bibliography for 7706983--7706988.cif.'
_cod_database_code 7706988
_shelx_shelxl_version_number 2018/3
_shelx_space_group_comment
;
The symmetry employed for this shelxl refinement is uniquely defined
by the following loop, which should always be used as a source of
symmetry information in preference to the above space-group names.
They are only intended as comments.
;
_shelx_estimated_absorpt_t_min 0.740
_shelx_estimated_absorpt_t_max 0.777

loop_
_space_group_symop_operation_xyz
'x, y, z'
'-y, x-y, z'
'-x+y, -x, z'
'-x, -y, -z'
'y, -x+y, -z'
'x-y, x, -z'

loop_
_atom_site_label
_atom_site_type_symbol
_atom_site_fract_x
_atom_site_fract_y
_atom_site_fract_z
_atom_site_U_iso_or_equiv
_atom_site_adp_type
_atom_site_occupancy
_atom_site_site_symmetry_order
_atom_site_calc_flag
_atom_site_refinement_flags_posn
_atom_site_refinement_flags_adp
_atom_site_refinement_flags_occupancy
_atom_site_disorder_assembly
_atom_site_disorder_group
Cr1 Cr 0.45093(2) 0.35137(2) 0.93729(3) 0.01998(7) Uani 1 1 d . . . . .
Cl1 Cl 0.54370(2) 0.44833(2) 0.98339(4) 0.02625(10) Uani 1 1 d . . . . .
Cl2 Cl 0.2475(3) -0.0171(3) 0.7485(9) 0.0570(17) Uani 0.310(3) 1 d D U P A 1
Cl3 Cl 0.0879(2) 0.0689(3) 0.7946(6) 0.0796(13) Uani 0.310(3) 1 d D U P A 1
C3 C 0.2763(6) 0.1508(5) 0.8533(5) 0.057(2) Uani 0.310(3) 1 d D U P A 1
C4 C 0.2128(6) 0.1380(6) 0.8422(6) 0.0621(19) Uani 0.310(3) 1 d D U P A 1
H4 H 0.203326 0.170538 0.861285 0.074 Uiso 0.310(3) 1 calc R U P A 1
C5 C 0.1643(5) 0.0795(6) 0.8043(6) 0.0662(18) Uani 0.310(3) 1 d D U P A 1
C6 C 0.1755(7) 0.0311(7) 0.7751(7) 0.065(2) Uani 0.310(3) 1 d D U P A 1
H6 H 0.142676 -0.009267 0.748835 0.078 Uiso 0.310(3) 1 calc R U P A 1
C7 C 0.2379(7) 0.0451(6) 0.7864(8) 0.0578(18) Uani 0.310(3) 1 d D U P A 1
C8 C 0.2883(8) 0.1028(7) 0.8236(7) 0.0471(19) Uani 0.310(3) 1 d D U P A 1
H8 H 0.330093 0.109059 0.828574 0.057 Uiso 0.310(3) 1 calc R U P A 1
Cl2B Cl 0.2333(3) -0.0222(4) 0.7693(9) 0.0749(17) Uani 0.333(3) 1 d D U P A -2
Cl3B Cl 0.0882(2) 0.0724(3) 0.9285(7) 0.1057(18) Uani 0.333(3) 1 d D U P A -2
C3B C 0.2762(5) 0.1499(5) 0.8757(6) 0.0478(17) Uani 0.333(3) 1 d D U P A -2
C4B C 0.2164(5) 0.1423(5) 0.9056(6) 0.0563(17) Uani 0.333(3) 1 d D U P A -2
H4B H 0.212842 0.177177 0.934759 0.068 Uiso 0.333(3) 1 calc R U P A -2
C5B C 0.1629(4) 0.0830(4) 0.8916(6) 0.0660(17) Uani 0.333(3) 1 d D U P A -2
C6B C 0.1688(4) 0.0329(4) 0.8502(7) 0.0607(17) Uani 0.333(3) 1 d D U P A -2
H6B H 0.132062 -0.007869 0.841291 0.073 Uiso 0.333(3) 1 calc R U P A -2
C7B C 0.2280(5) 0.0419(5) 0.8216(7) 0.0562(16) Uani 0.333(3) 1 d D U P A -2
C8B C 0.2828(7) 0.1006(6) 0.8334(7) 0.0483(18) Uani 0.333(3) 1 d D U P A -2
H8B H 0.323321 0.106378 0.812907 0.058 Uiso 0.333(3) 1 calc R U P A -2
Cl2C Cl 0.2009(8) -0.0329(6) 0.9180(19) 0.089(3) Uani 0.0634(16) 1 d D U P A 3
Cl3C Cl 0.0955(6) 0.0828(7) 0.689(2) 0.088(3) Uani 0.0634(16) 1 d D U P A 3
C3C C 0.2670(7) 0.1544(9) 0.8584(13) 0.054(3) Uani 0.0634(16) 1 d D U P A 3
C4C C 0.2138(9) 0.1497(11) 0.7921(15) 0.059(3) Uani 0.0634(16) 1 d D U P A 3
H4C H 0.214890 0.187153 0.764055 0.071 Uiso 0.0634(16) 1 calc R U P A 3
C5C C 0.1613(8) 0.0906(11) 0.7693(16) 0.067(2) Uani 0.0634(16) 1 d D U P A 3
C6C C 0.1579(11) 0.0350(12) 0.8084(16) 0.065(3) Uani 0.0634(16) 1 d D U P A 3
H6C H 0.121284 -0.004963 0.791692 0.078 Uiso 0.0634(16) 1 calc R U P A 3
C7C C 0.2076(10) 0.0380(9) 0.8714(16) 0.061(2) Uani 0.0634(16) 1 d D U P A 3
C8C C 0.2604(10) 0.0972(10) 0.8943(15) 0.057(2) Uani 0.0634(16) 1 d D U P A 3
H8C H 0.294439 0.098274 0.937937 0.068 Uiso 0.0634(16) 1 calc R U P A 3
Cl2D Cl 0.2551(5) -0.0090(4) 0.7218(10) 0.0720(19) Uani 0.294(3) 1 d D U P A 4
Cl3D Cl 0.08711(19) 0.0692(2) 0.8618(8) 0.0701(14) Uani 0.294(3) 1 d D U P A 4
C3D C 0.2748(7) 0.1523(5) 0.8603(7) 0.0501(19) Uani 0.294(3) 1 d D U P A 4
C4D C 0.2124(7) 0.1397(7) 0.8743(8) 0.0584(19) Uani 0.294(3) 1 d D U P A 4
H4D H 0.203572 0.170829 0.905888 0.070 Uiso 0.294(3) 1 calc R U P A 4
C5D C 0.1637(5) 0.0800(6) 0.8403(7) 0.0626(19) Uani 0.294(3) 1 d D U P A 4
C6D C 0.1745(7) 0.0331(7) 0.7935(8) 0.064(2) Uani 0.294(3) 1 d D U P A 4
H6D H 0.139890 -0.007182 0.771356 0.077 Uiso 0.294(3) 1 calc R U P A 4
C7D C 0.2367(8) 0.0463(7) 0.7796(8) 0.061(2) Uani 0.294(3) 1 d D U P A 4
C8D C 0.2860(9) 0.1067(7) 0.8140(8) 0.054(2) Uani 0.294(3) 1 d D U P A 4
H8D H 0.328797 0.116264 0.804678 0.065 Uiso 0.294(3) 1 calc R U P A 4
N1 N 0.50028(7) 0.30198(7) 0.92892(15) 0.0224(3) Uani 1 1 d . . . . .
H1 H 0.468274 0.256624 0.911083 0.027 Uiso 1 1 calc R U . . .
N2 N 0.47743(8) 0.37375(8) 0.75875(15) 0.0254(3) Uani 1 1 d . . . . .
H2 H 0.516198 0.416964 0.762448 0.031 Uiso 1 1 calc R U . . .
N3 N 0.40059(8) 0.39970(8) 0.94381(16) 0.0262(3) Uani 1 1 d . . . . .
H3 H 0.432840 0.445875 0.952130 0.031 Uiso 1 1 calc R U . . .
N4 N 0.42485(8) 0.33054(8) 1.11771(16) 0.0270(3) Uani 1 1 d . . . . .
H4A H 0.383319 0.289758 1.113628 0.032 Uiso 1 1 calc R U . . .
C1 C 0.37141(9) 0.26698(9) 0.9030(2) 0.0282(4) Uani 1 1 d . . . . .
C2 C 0.32781(11) 0.21299(10) 0.8923(2) 0.0383(5) Uani 1 1 d D . . . .
C9 C 0.54198(10) 0.32760(10) 0.82194(19) 0.0290(4) Uani 1 1 d . . . . .
H9A H 0.558625 0.299219 0.799379 0.035 Uiso 1 1 calc R U . . .
H9AB H 0.578511 0.370336 0.839312 0.035 Uiso 1 1 calc R U . . .
C10 C 0.50257(11) 0.33157(11) 0.7213(2) 0.0329(4) Uani 1 1 d . . . . .
H10A H 0.529157 0.348981 0.649078 0.039 Uiso 1 1 calc R U . . .
H10B H 0.466870 0.288585 0.702420 0.039 Uiso 1 1 calc R U . . .
C11 C 0.43498(11) 0.38152(10) 0.66915(19) 0.0318(4) Uani 1 1 d . . . . .
C12 C 0.40922(12) 0.42138(11) 0.7289(2) 0.0358(5) Uani 1 1 d . . . . .
H12A H 0.446314 0.461674 0.756130 0.043 Uiso 1 1 calc R U . . .
H12B H 0.387663 0.432584 0.666499 0.043 Uiso 1 1 calc R U . . .
C13 C 0.36347(11) 0.39354(10) 0.8337(2) 0.0326(4) Uani 1 1 d . . . . .
H13 H 0.333796 0.347319 0.818061 0.039 Uiso 1 1 calc R U . . .
C14 C 0.36365(11) 0.38038(11) 1.0567(2) 0.0344(4) Uani 1 1 d . . . . .
H14A H 0.325161 0.338047 1.047019 0.041 Uiso 1 1 calc R U . . .
H14B H 0.350054 0.411396 1.077728 0.041 Uiso 1 1 calc R U . . .
C15 C 0.40572(12) 0.37792(11) 1.1548(2) 0.0334(4) Uani 1 1 d . . . . .
H15A H 0.443881 0.420371 1.165800 0.040 Uiso 1 1 calc R U . . .
H15B H 0.382077 0.364800 1.231036 0.040 Uiso 1 1 calc R U . . .
C16 C 0.46263(11) 0.31579(11) 1.20573(19) 0.0317(4) Uani 1 1 d . . . . .
C17 C 0.48481(10) 0.27407(10) 1.1436(2) 0.0304(4) Uani 1 1 d . . . . .
H17A H 0.446487 0.236027 1.112612 0.036 Uiso 1 1 calc R U . . .
H17B H 0.503397 0.259070 1.205343 0.036 Uiso 1 1 calc R U . . .
C18 C 0.53304(9) 0.30191(9) 1.04093(19) 0.0253(3) Uani 1 1 d . . . . .
H18 H 0.565170 0.346886 1.061150 0.030 Uiso 1 1 calc R U . . .
C19 C 0.47526(15) 0.41896(13) 0.5620(2) 0.0461(6) Uani 1 1 d . . . . .
H19A H 0.493653 0.395361 0.524523 0.069 Uiso 1 1 calc R U . . .
H19B H 0.509521 0.460561 0.588639 0.069 Uiso 1 1 calc R U . . .
H19C H 0.448419 0.424954 0.504301 0.069 Uiso 1 1 calc R U . . .
C20 C 0.38069(12) 0.31724(12) 0.6271(2) 0.0375(5) Uani 1 1 d . . . . .
H20A H 0.350382 0.323826 0.580248 0.056 Uiso 1 1 calc R U . . .
H20B H 0.358960 0.290561 0.696303 0.056 Uiso 1 1 calc R U . . .
H20C H 0.397933 0.296116 0.577618 0.056 Uiso 1 1 calc R U . . .
C21 C 0.32411(14) 0.42680(14) 0.8466(3) 0.0477(7) Uani 1 1 d . . . . .
H21A H 0.352689 0.472974 0.849317 0.072 Uiso 1 1 calc R U . . .
H21B H 0.299229 0.412720 0.920376 0.072 Uiso 1 1 calc R U . . .
H21C H 0.295272 0.415953 0.778482 0.072 Uiso 1 1 calc R U . . .
C22 C 0.41810(14) 0.27648(15) 1.3085(2) 0.0469(6) Uani 1 1 d . . . . .
H22A H 0.383619 0.236237 1.277204 0.070 Uiso 1 1 calc R U . . .
H22B H 0.400096 0.300527 1.345648 0.070 Uiso 1 1 calc R U . . .
H22C H 0.442283 0.267707 1.367948 0.070 Uiso 1 1 calc R U . . .
C23 C 0.51903(13) 0.37643(12) 1.2562(2) 0.0385(5) Uani 1 1 d . . . . .
H23A H 0.545497 0.403198 1.190582 0.058 Uiso 1 1 calc R U . . .
H23B H 0.544457 0.365055 1.307620 0.058 Uiso 1 1 calc R U . . .
H23C H 0.503224 0.399827 1.302737 0.058 Uiso 1 1 calc R U . . .
C24 C 0.56751(10) 0.26411(10) 1.0274(2) 0.0329(4) Uani 1 1 d . . . . .
H24A H 0.536331 0.219246 1.012916 0.049 Uiso 1 1 calc R U . . .
H24B H 0.591238 0.267871 1.100419 0.049 Uiso 1 1 calc R U . . .
H24C H 0.597078 0.280945 0.960011 0.049 Uiso 1 1 calc R U . . .
C27 C 0.333333 0.666667 0.4588(5) 0.0554(12) Uani 1 3 d S T P . .
H27A H 0.341991 0.633671 0.429738 0.083 Uiso 0.3333 1 calc R U P . .
H27B H 0.366329 0.708320 0.429738 0.083 Uiso 0.3333 1 calc R U P . .
H27C H 0.291680 0.658009 0.429738 0.083 Uiso 0.3333 1 calc R U P . .
C28 C 0.333333 0.666667 0.5913(6) 0.0743(18) Uani 1 3 d S T P . .
N5 N 0.333333 0.666667 0.6875(7) 0.143(4) Uani 1 3 d S T P . .
O1 O 0.2867(3) 0.4526(4) 0.2006(6) 0.0352(11) Uani 0.618(9) 1 d D U P B 1
O2 O 0.3923(3) 0.4897(3) 0.2845(7) 0.0415(11) Uani 0.618(9) 1 d D U P B 1
O3 O 0.3372(3) 0.5473(3) 0.3218(7) 0.0499(15) Uani 0.618(9) 1 d D U P B 1
S1 S 0.3319(2) 0.48783(18) 0.2933(4) 0.0332(6) Uani 0.618(9) 1 d D U P B 1
C25 C 0.2961(3) 0.4396(4) 0.4263(6) 0.0571(14) Uani 0.618(9) 1 d D U P B 1
F1 F 0.2382(2) 0.4305(4) 0.4448(5) 0.0907(19) Uani 0.618(9) 1 d D U P B 1
F2 F 0.2927(3) 0.3840(3) 0.4168(7) 0.099(2) Uani 0.618(9) 1 d D U P B 1
F3 F 0.3300(4) 0.4683(5) 0.5235(5) 0.094(2) Uani 0.618(9) 1 d D U P B 1
O1B O 0.2817(6) 0.4489(7) 0.2305(10) 0.048(3) Uani 0.382(9) 1 d D U P B 2
O2B O 0.3843(5) 0.4702(6) 0.2993(14) 0.057(3) Uani 0.382(9) 1 d D U P B 2
O3B O 0.3565(5) 0.5540(4) 0.3039(12) 0.051(3) Uani 0.382(9) 1 d D U P B 2
S1B S 0.3365(3) 0.4873(2) 0.3023(6) 0.0292(9) Uani 0.382(9) 1 d D U P B 2
C25B C 0.3063(5) 0.4671(6) 0.4552(9) 0.059(2) Uani 0.382(9) 1 d D U P B 2
F1B F 0.2586(4) 0.4776(7) 0.4718(6) 0.095(3) Uani 0.382(9) 1 d D U P B 2
F2B F 0.2876(6) 0.4069(5) 0.4780(11) 0.125(4) Uani 0.382(9) 1 d D U P B 2
F3B F 0.3515(5) 0.5005(5) 0.5334(8) 0.067(2) Uani 0.382(9) 1 d D U P B 2
O4 O 0.2551(4) 0.1144(3) 0.3481(5) 0.118(2) Uani 0.652(5) 1 d D U P C 1
C29 C 0.2719(4) 0.0926(3) 0.1501(6) 0.087(2) Uani 0.652(5) 1 d D U P C 1
H29A H 0.282861 0.066346 0.100137 0.130 Uiso 0.652(5) 1 calc R U P C 1
H29B H 0.305132 0.137308 0.143195 0.130 Uiso 0.652(5) 1 calc R U P C 1
H29C H 0.231133 0.087601 0.123901 0.130 Uiso 0.652(5) 1 calc R U P C 1
C30 C 0.2665(6) 0.0714(4) 0.2800(6) 0.107(3) Uani 0.652(5) 1 d D U P C 1
H30A H 0.230859 0.027227 0.289584 0.128 Uiso 0.652(5) 1 calc R U P C 1
H30B H 0.306283 0.073173 0.306112 0.128 Uiso 0.652(5) 1 calc R U P C 1
C31 C 0.2495(7) 0.1003(6) 0.4726(6) 0.141(3) Uani 0.652(5) 1 d D U P C 1
H31A H 0.286997 0.098424 0.501822 0.169 Uiso 0.652(5) 1 calc R U P C 1
H31B H 0.210680 0.059027 0.489189 0.169 Uiso 0.652(5) 1 calc R U P C 1
C32 C 0.2454(7) 0.1550(5) 0.5316(11) 0.182(5) Uani 0.652(5) 1 d D U P C 1
H32A H 0.244567 0.183144 0.470087 0.273 Uiso 0.652(5) 1 calc R U P C 1
H32B H 0.282614 0.179045 0.582979 0.273 Uiso 0.652(5) 1 calc R U P C 1
H32C H 0.206590 0.137742 0.579639 0.273 Uiso 0.652(5) 1 calc R U P C 1
O4B O 0.1897(6) 0.0882(7) 0.4245(13) 0.155(4) Uani 0.348(5) 1 d D U P C 2
C29B C 0.2717(11) 0.0892(9) 0.3177(15) 0.108(4) Uani 0.348(5) 1 d D U P C 2
H29D H 0.243501 0.089490 0.255499 0.162 Uiso 0.348(5) 1 calc R U P C 2
H29E H 0.265558 0.046222 0.325043 0.162 Uiso 0.348(5) 1 calc R U P C 2
H29F H 0.316016 0.119029 0.296461 0.162 Uiso 0.348(5) 1 calc R U P C 2
C30B C 0.2560(6) 0.1091(9) 0.4365(14) 0.132(3) Uani 0.348(5) 1 d D U P C 2
H30C H 0.263740 0.087762 0.504233 0.158 Uiso 0.348(5) 1 calc R U P C 2
H30D H 0.281297 0.155736 0.447705 0.158 Uiso 0.348(5) 1 calc R U P C 2
C31B C 0.1639(8) 0.0956(13) 0.5338(15) 0.191(7) Uani 0.348(5) 1 d D U P C 2
H31C H 0.186034 0.141234 0.555901 0.229 Uiso 0.348(5) 1 calc R U P C 2
H31D H 0.171723 0.072257 0.597697 0.229 Uiso 0.348(5) 1 calc R U P C 2
C32B C 0.0924(8) 0.0710(16) 0.525(3) 0.218(11) Uani 0.348(5) 1 d D U P C 2
H32D H 0.080253 0.068487 0.441125 0.326 Uiso 0.348(5) 1 calc R U P C 2
H32E H 0.082213 0.100177 0.567204 0.326 Uiso 0.348(5) 1 calc R U P C 2
H32F H 0.068945 0.028672 0.561187 0.326 Uiso 0.348(5) 1 calc R U P C 2

loop_
_atom_site_aniso_label
_atom_site_aniso_U_11
_atom_site_aniso_U_22
_atom_site_aniso_U_33
_atom_site_aniso_U_23
_atom_site_aniso_U_13
_atom_site_aniso_U_12
Cr1 0.02317(13) 0.01683(12) 0.02373(14) -0.00063(10) 0.00164(10) 0.01284(10)
Cl1 0.0305(2) 0.01819(17) 0.0307(2) -0.00344(15) -0.00203(17) 0.01263(16)
Cl2 0.036(3) 0.0167(19) 0.113(4) -0.005(2) -0.032(3) 0.0090(19)
Cl3 0.0289(11) 0.0493(15) 0.151(4) -0.004(3) -0.006(2) 0.0122(10)
C3 0.029(3) 0.027(3) 0.103(3) 0.004(3) -0.005(3) 0.006(3)
C4 0.033(2) 0.032(2) 0.115(4) 0.000(3) -0.005(3) 0.011(2)
C5 0.031(2) 0.033(2) 0.125(3) 0.001(3) -0.010(3) 0.008(2)
C6 0.034(3) 0.027(2) 0.122(4) -0.005(3) -0.013(3) 0.007(2)
C7 0.034(2) 0.023(2) 0.114(3) 0.000(3) -0.022(3) 0.013(2)
C8 0.028(3) 0.017(2) 0.097(3) -0.002(3) -0.017(3) 0.012(2)
Cl2B 0.058(3) 0.0319(18) 0.127(4) -0.020(2) -0.031(2) 0.016(2)
Cl3B 0.0394(15) 0.075(2) 0.173(5) -0.001(3) 0.001(3) 0.0055(14)
C3B 0.022(2) 0.022(2) 0.097(3) 0.007(2) -0.011(3) 0.009(2)
C4B 0.025(2) 0.027(2) 0.110(4) 0.002(3) -0.010(3) 0.008(2)
C5B 0.028(2) 0.034(2) 0.124(3) 0.001(3) -0.011(3) 0.0070(19)
C6B 0.028(2) 0.029(2) 0.116(4) 0.003(3) -0.018(3) 0.008(2)
C7B 0.033(2) 0.021(2) 0.113(3) -0.002(3) -0.020(3) 0.0132(19)
C8B 0.029(3) 0.020(2) 0.096(3) 0.000(3) -0.017(3) 0.014(2)
Cl2C 0.062(5) 0.044(4) 0.137(6) -0.002(5) -0.014(5) 0.008(4)
Cl3C 0.043(4) 0.054(5) 0.149(6) 0.001(5) -0.022(5) 0.010(4)
C3C 0.029(3) 0.024(3) 0.105(4) 0.001(3) -0.008(3) 0.011(3)
C4C 0.029(3) 0.029(3) 0.113(4) 0.003(3) -0.009(3) 0.010(3)
C5C 0.031(3) 0.034(3) 0.126(4) 0.000(3) -0.012(3) 0.009(3)
C6C 0.032(3) 0.030(3) 0.120(4) -0.001(3) -0.014(3) 0.007(3)
C7C 0.033(3) 0.028(3) 0.115(3) -0.001(3) -0.016(3) 0.010(3)
C8C 0.030(3) 0.026(3) 0.107(3) 0.001(3) -0.013(3) 0.009(3)
Cl2D 0.062(3) 0.026(2) 0.127(5) -0.018(3) -0.024(3) 0.021(2)
Cl3D 0.0173(10) 0.0390(13) 0.147(4) 0.003(3) -0.007(3) 0.0090(9)
C3D 0.027(3) 0.022(2) 0.101(3) 0.003(3) -0.004(3) 0.012(2)
C4D 0.028(3) 0.030(3) 0.112(4) 0.002(3) -0.008(3) 0.011(2)
C5D 0.028(2) 0.031(2) 0.122(4) 0.002(3) -0.011(3) 0.009(2)
C6D 0.032(3) 0.028(3) 0.122(4) -0.003(3) -0.015(3) 0.008(2)
C7D 0.037(3) 0.025(2) 0.115(3) -0.003(3) -0.019(3) 0.010(2)
C8D 0.030(3) 0.023(3) 0.102(3) -0.001(3) -0.016(3) 0.008(2)
N1 0.0223(7) 0.0172(6) 0.0300(8) -0.0023(5) 0.0016(6) 0.0116(5)
N2 0.0317(8) 0.0226(7) 0.0229(7) -0.0027(6) -0.0007(6) 0.0142(6)
N3 0.0318(8) 0.0242(7) 0.0301(8) -0.0033(6) -0.0024(6) 0.0195(6)
N4 0.0313(8) 0.0284(8) 0.0284(8) 0.0037(6) 0.0069(6) 0.0203(7)
C1 0.0267(8) 0.0241(8) 0.0375(11) 0.0004(7) 0.0017(7) 0.0154(7)
C2 0.0271(9) 0.0265(9) 0.0612(16) 0.0020(9) 0.0005(9) 0.0134(8)
C9 0.0296(9) 0.0308(9) 0.0308(10) -0.0030(7) 0.0054(7) 0.0183(8)
C10 0.0407(11) 0.0377(11) 0.0274(10) -0.0066(8) 0.0022(8) 0.0248(9)
C11 0.0419(11) 0.0304(9) 0.0232(9) -0.0025(7) -0.0071(8) 0.0182(9)
C12 0.0508(13) 0.0300(10) 0.0343(11) -0.0040(8) -0.0128(9) 0.0260(10)
C13 0.0377(10) 0.0310(9) 0.0395(11) -0.0090(8) -0.0113(9) 0.0250(9)
C14 0.0371(11) 0.0392(11) 0.0391(12) -0.0009(9) 0.0062(9) 0.0283(9)
C15 0.0439(12) 0.0397(11) 0.0285(10) 0.0016(8) 0.0085(8) 0.0300(10)
C16 0.0399(11) 0.0381(10) 0.0242(9) 0.0082(8) 0.0061(8) 0.0247(9)
C17 0.0330(9) 0.0272(9) 0.0368(11) 0.0090(8) 0.0048(8) 0.0194(8)
C18 0.0242(8) 0.0199(7) 0.0354(10) 0.0025(7) 0.0013(7) 0.0137(6)
C19 0.0603(16) 0.0458(13) 0.0262(11) 0.0065(9) -0.0022(10) 0.0220(12)
C20 0.0429(12) 0.0382(11) 0.0306(11) -0.0111(9) -0.0107(9) 0.0197(10)
C21 0.0558(15) 0.0542(15) 0.0571(16) -0.0165(12) -0.0210(13) 0.0455(14)
C22 0.0564(16) 0.0593(16) 0.0326(12) 0.0197(11) 0.0162(11) 0.0347(14)
C23 0.0520(14) 0.0451(12) 0.0248(10) -0.0022(9) -0.0039(9) 0.0290(11)
C24 0.0309(9) 0.0308(9) 0.0458(12) -0.0006(8) -0.0017(9) 0.0221(8)
C27 0.0595(19) 0.0595(19) 0.047(3) 0.000 0.000 0.0298(9)
C28 0.085(3) 0.085(3) 0.052(4) 0.000 0.000 0.0427(15)
N5 0.190(6) 0.190(6) 0.050(4) 0.000 0.000 0.095(3)
O1 0.0323(18) 0.0357(19) 0.037(3) 0.0022(19) -0.0011(17) 0.0163(15)
O2 0.0299(16) 0.050(3) 0.047(2) 0.004(2) 0.0065(14) 0.0215(18)
O3 0.055(3) 0.054(3) 0.052(4) -0.015(2) -0.014(3) 0.036(3)
S1 0.0297(9) 0.0464(12) 0.0303(9) 0.0105(8) 0.0060(7) 0.0242(8)
C25 0.052(2) 0.090(3) 0.046(3) 0.033(3) 0.015(2) 0.048(2)
F1 0.062(3) 0.159(5) 0.072(3) 0.065(3) 0.044(2) 0.071(3)
F2 0.098(3) 0.105(4) 0.118(5) 0.080(3) 0.044(3) 0.069(3)
F3 0.089(4) 0.161(6) 0.041(2) 0.031(4) -0.001(2) 0.070(4)
O1B 0.042(4) 0.043(4) 0.046(6) 0.005(4) -0.006(4) 0.011(3)
O2B 0.049(4) 0.068(6) 0.074(7) -0.024(5) -0.009(4) 0.043(5)
O3B 0.062(6) 0.027(2) 0.045(4) 0.002(2) 0.005(4) 0.008(3)
S1B 0.0262(13) 0.0247(13) 0.0356(17) -0.0065(12) -0.0007(10) 0.0119(10)
C25B 0.052(3) 0.076(4) 0.044(4) 0.031(3) 0.005(3) 0.030(3)
F1B 0.057(4) 0.184(7) 0.049(3) 0.032(5) 0.026(3) 0.064(5)
F2B 0.127(6) 0.106(6) 0.094(6) 0.076(5) 0.005(5) 0.023(5)
F3B 0.066(4) 0.094(5) 0.043(3) 0.016(4) -0.006(3) 0.041(4)
O4 0.177(5) 0.083(3) 0.103(4) 0.013(3) -0.012(4) 0.072(3)
C29 0.097(5) 0.062(3) 0.104(5) 0.002(3) 0.007(4) 0.042(3)
C30 0.142(6) 0.079(5) 0.123(6) 0.005(4) 0.024(5) 0.073(4)
C31 0.173(6) 0.126(5) 0.124(6) 0.026(5) -0.018(5) 0.075(5)
C32 0.234(9) 0.128(7) 0.144(8) 0.002(7) -0.018(8) 0.062(7)
O4B 0.185(6) 0.129(5) 0.142(6) 0.021(5) -0.013(6) 0.073(5)
C29B 0.143(7) 0.080(7) 0.140(8) 0.008(7) 0.015(7) 0.086(6)
C30B 0.171(6) 0.109(5) 0.131(6) 0.039(5) -0.021(6) 0.082(5)
C31B 0.218(10) 0.156(9) 0.157(9) 0.015(9) -0.008(10) 0.062(9)
C32B 0.223(19) 0.200(18) 0.188(18) 0.046(15) 0.040(17) 0.074(16)

loop_
_atom_type_symbol
_atom_type_description
_atom_type_scat_dispersion_real
_atom_type_scat_dispersion_imag
_atom_type_scat_source
C C 0.0033 0.0016 'International Tables Vol C Tables 4.2.6.8 and 6.1.1.4'
H H 0.0000 0.0000 'International Tables Vol C Tables 4.2.6.8 and 6.1.1.4'
N N 0.0061 0.0033 'International Tables Vol C Tables 4.2.6.8 and 6.1.1.4'
O O 0.0106 0.0060 'International Tables Vol C Tables 4.2.6.8 and 6.1.1.4'
F F 0.0171 0.0103 'International Tables Vol C Tables 4.2.6.8 and 6.1.1.4'
S S 0.1246 0.1234 'International Tables Vol C Tables 4.2.6.8 and 6.1.1.4'
Cl Cl 0.1484 0.1585 'International Tables Vol C Tables 4.2.6.8 and 6.1.1.4'
Cr Cr 0.3209 0.6236 'International Tables Vol C Tables 4.2.6.8 and 6.1.1.4'

loop_
_geom_angle_atom_site_label_1
_geom_angle_atom_site_label_2
_geom_angle_atom_site_label_3
_geom_angle
_geom_angle_site_symmetry_1
_geom_angle_site_symmetry_3
_geom_angle_publ_flag
C1 Cr1 N3 92.62(7) . . ?
C1 Cr1 N1 86.60(7) . . ?
N3 Cr1 N1 179.11(7) . . ?
C1 Cr1 N2 95.41(8) . . ?
N3 Cr1 N2 94.50(7) . . ?
N1 Cr1 N2 85.15(6) . . ?
C1 Cr1 N4 85.41(8) . . ?
N3 Cr1 N4 84.87(7) . . ?
N1 Cr1 N4 95.49(6) . . ?
N2 Cr1 N4 178.99(6) . . ?
C1 Cr1 Cl1 178.11(7) . . ?
N3 Cr1 Cl1 88.08(5) . . ?
N1 Cr1 Cl1 92.72(4) . . ?
N2 Cr1 Cl1 86.28(5) . . ?
N4 Cr1 Cl1 92.91(5) . . ?
C8 C3 C4 117.5(10) . . ?
C8 C3 C2 120.8(12) . . ?
C4 C3 C2 121.7(11) . . ?
C5 C4 C3 121.7(10) . . ?
C5 C4 H4 119.2 . . ?
C3 C4 H4 119.2 . . ?
C6 C5 C4 121.4(10) . . ?
C6 C5 Cl3 120.8(9) . . ?
C4 C5 Cl3 117.8(9) . . ?
C5 C6 C7 115.5(10) . . ?
C5 C6 H6 122.2 . . ?
C7 C6 H6 122.2 . . ?
C6 C7 C8 125.5(11) . . ?
C6 C7 Cl2 112.4(10) . . ?
C8 C7 Cl2 122.1(10) . . ?
C3 C8 C7 118.4(12) . . ?
C3 C8 H8 120.8 . . ?
C7 C8 H8 120.8 . . ?
C8B C3B C4B 122.0(9) . . ?
C8B C3B C2 124.2(10) . . ?
C4B C3B C2 113.8(10) . . ?
C5B C4B C3B 118.6(9) . . ?
C5B C4B H4B 120.7 . . ?
C3B C4B H4B 120.7 . . ?
C6B C5B C4B 120.0(9) . . ?
C6B C5B Cl3B 120.6(7) . . ?
C4B C5B Cl3B 119.3(8) . . ?
C5B C6B C7B 120.0(8) . . ?
C5B C6B H6B 120.0 . . ?
C7B C6B H6B 120.0 . . ?
C6B C7B C8B 121.9(9) . . ?
C6B C7B Cl2B 118.6(7) . . ?
C8B C7B Cl2B 119.5(8) . . ?
C3B C8B C7B 117.4(11) . . ?
C3B C8B H8B 121.3 . . ?
C7B C8B H8B 121.3 . . ?
C8C C3C C4C 115.0(15) . . ?
C8C C3C C2 116.4(17) . . ?
C4C C3C C2 128.6(17) . . ?
C5C C4C C3C 120.0(16) . . ?
C5C C4C H4C 120.0 . . ?
C3C C4C H4C 120.0 . . ?
C6C C5C C4C 121.9(16) . . ?
C6C C5C Cl3C 116.6(15) . . ?
C4C C5C Cl3C 121.5(16) . . ?
C7C C6C C5C 119.4(17) . . ?
C7C C6C H6C 120.3 . . ?
C5C C6C H6C 120.3 . . ?
C6C C7C C8C 118.8(16) . . ?
C6C C7C Cl2C 117.6(15) . . ?
C8C C7C Cl2C 123.6(16) . . ?
C3C C8C C7C 124.8(17) . . ?
C3C C8C H8C 117.6 . . ?
C7C C8C H8C 117.6 . . ?
C8D C3D C4D 120.0(11) . . ?
C8D C3D C2 119.1(12) . . ?
C4D C3D C2 120.9(12) . . ?
C5D C4D C3D 117.5(12) . . ?
C5D C4D H4D 121.3 . . ?
C3D C4D H4D 121.3 . . ?
C4D C5D C6D 123.1(11) . . ?
C4D C5D Cl3D 113.8(10) . . ?
C6D C5D Cl3D 123.1(9) . . ?
C7D C6D C5D 118.8(11) . . ?
C7D C6D H6D 120.6 . . ?
C5D C6D H6D 120.6 . . ?
C6D C7D C8D 118.1(12) . . ?
C6D C7D Cl2D 122.3(10) . . ?
C8D C7D Cl2D 119.7(11) . . ?
C3D C8D C7D 122.6(13) . . ?
C3D C8D H8D 118.7 . . ?
C7D C8D H8D 118.7 . . ?
C18 N1 C9 115.44(15) . . ?
C18 N1 Cr1 115.14(11) . . ?
C9 N1 Cr1 105.22(11) . . ?
C18 N1 H1 106.8 . . ?
C9 N1 H1 106.8 . . ?
Cr1 N1 H1 106.8 . . ?
C10 N2 C11 115.78(16) . . ?
C10 N2 Cr1 105.67(12) . . ?
C11 N2 Cr1 121.85(13) . . ?
C10 N2 H2 103.8 . . ?
C11 N2 H2 103.8 . . ?
Cr1 N2 H2 103.8 . . ?
C14 N3 C13 115.84(17) . . ?
C14 N3 Cr1 106.53(12) . . ?
C13 N3 Cr1 114.24(12) . . ?
C14 N3 H3 106.5 . . ?
C13 N3 H3 106.5 . . ?
Cr1 N3 H3 106.5 . . ?
C15 N4 C16 117.28(17) . . ?
C15 N4 Cr1 104.74(12) . . ?
C16 N4 Cr1 122.79(12) . . ?
C15 N4 H4A 103.1 . . ?
C16 N4 H4A 103.1 . . ?
Cr1 N4 H4A 103.1 . . ?
C2 C1 Cr1 170.95(19) . . ?
C1 C2 C3B 178.1(3) . . ?
C1 C2 C3D 170.5(3) . . ?
C1 C2 C3 168.3(3) . . ?
C1 C2 C3C 164.9(10) . . ?
N1 C9 C10 107.99(16) . . ?
N1 C9 H9A 110.1 . . ?
C10 C9 H9A 110.1 . . ?
N1 C9 H9AB 110.1 . . ?
C10 C9 H9AB 110.1 . . ?
H9A C9 H9AB 108.4 . . ?
N2 C10 C9 108.77(16) . . ?
N2 C10 H10A 109.9 . . ?
C9 C10 H10A 109.9 . . ?
N2 C10 H10B 109.9 . . ?
C9 C10 H10B 109.9 . . ?
H10A C10 H10B 108.3 . . ?
N2 C11 C20 111.73(17) . . ?
N2 C11 C19 108.85(19) . . ?
C20 C11 C19 109.38(19) . . ?
N2 C11 C12 107.63(16) . . ?
C20 C11 C12 111.2(2) . . ?
C19 C11 C12 108.0(2) . . ?
C13 C12 C11 119.41(18) . . ?
C13 C12 H12A 107.5 . . ?
C11 C12 H12A 107.5 . . ?
C13 C12 H12B 107.5 . . ?
C11 C12 H12B 107.5 . . ?
H12A C12 H12B 107.0 . . ?
N3 C13 C12 109.01(18) . . ?
N3 C13 C21 111.85(18) . . ?
C12 C13 C21 110.3(2) . . ?
N3 C13 H13 108.5 . . ?
C12 C13 H13 108.5 . . ?
C21 C13 H13 108.5 . . ?
N3 C14 C15 108.59(17) . . ?
N3 C14 H14A 110.0 . . ?
C15 C14 H14A 110.0 . . ?
N3 C14 H14B 110.0 . . ?
C15 C14 H14B 110.0 . . ?
H14A C14 H14B 108.4 . . ?
N4 C15 C14 107.43(18) . . ?
N4 C15 H15A 110.2 . . ?
C14 C15 H15A 110.2 . . ?
N4 C15 H15B 110.2 . . ?
C14 C15 H15B 110.2 . . ?
H15A C15 H15B 108.5 . . ?
N4 C16 C23 111.82(18) . . ?
N4 C16 C17 108.36(17) . . ?
C23 C16 C17 111.29(19) . . ?
N4 C16 C22 108.41(19) . . ?
C23 C16 C22 109.3(2) . . ?
C17 C16 C22 107.51(19) . . ?
C16 C17 C18 119.51(16) . . ?
C16 C17 H17A 107.4 . . ?
C18 C17 H17A 107.4 . . ?
C16 C17 H17B 107.4 . . ?
C18 C17 H17B 107.4 . . ?
H17A C17 H17B 107.0 . . ?
N1 C18 C24 111.70(17) . . ?
N1 C18 C17 110.15(16) . . ?
C24 C18 C17 109.64(16) . . ?
N1 C18 H18 108.4 . . ?
C24 C18 H18 108.4 . . ?
C17 C18 H18 108.4 . . ?
C11 C19 H19A 109.5 . . ?
C11 C19 H19B 109.5 . . ?
H19A C19 H19B 109.5 . . ?
C11 C19 H19C 109.5 . . ?
H19A C19 H19C 109.5 . . ?
H19B C19 H19C 109.5 . . ?
C11 C20 H20A 109.5 . . ?
C11 C20 H20B 109.5 . . ?
H20A C20 H20B 109.5 . . ?
C11 C20 H20C 109.5 . . ?
H20A C20 H20C 109.5 . . ?
H20B C20 H20C 109.5 . . ?
C13 C21 H21A 109.5 . . ?
C13 C21 H21B 109.5 . . ?
H21A C21 H21B 109.5 . . ?
C13 C21 H21C 109.5 . . ?
H21A C21 H21C 109.5 . . ?
H21B C21 H21C 109.5 . . ?
C16 C22 H22A 109.5 . . ?
C16 C22 H22B 109.5 . . ?
H22A C22 H22B 109.5 . . ?
C16 C22 H22C 109.5 . . ?
H22A C22 H22C 109.5 . . ?
H22B C22 H22C 109.5 . . ?
C16 C23 H23A 109.5 . . ?
C16 C23 H23B 109.5 . . ?
H23A C23 H23B 109.5 . . ?
C16 C23 H23C 109.5 . . ?
H23A C23 H23C 109.5 . . ?
H23B C23 H23C 109.5 . . ?
C18 C24 H24A 109.5 . . ?
C18 C24 H24B 109.5 . . ?
H24A C24 H24B 109.5 . . ?
C18 C24 H24C 109.5 . . ?
H24A C24 H24C 109.5 . . ?
H24B C24 H24C 109.5 . . ?
C28 C27 H27A 109.5 . . ?
C28 C27 H27B 109.5 . . ?
H27A C27 H27B 109.5 . . ?
C28 C27 H27C 109.5 . . ?
H27A C27 H27C 109.5 . . ?
H27B C27 H27C 109.5 . . ?
N5 C28 C27 180.0 . . ?
O3 S1 O1 114.9(6) . . ?
O3 S1 O2 114.0(4) . . ?
O1 S1 O2 115.3(5) . . ?
O3 S1 C25 103.9(4) . . ?
O1 S1 C25 103.5(4) . . ?
O2 S1 C25 103.0(4) . . ?
F2 C25 F1 109.0(6) . . ?
F2 C25 F3 108.0(6) . . ?
F1 C25 F3 106.6(6) . . ?
F2 C25 S1 110.9(5) . . ?
F1 C25 S1 111.1(4) . . ?
F3 C25 S1 111.2(5) . . ?
O2B S1B O1B 115.3(9) . . ?
O2B S1B O3B 117.8(7) . . ?
O1B S1B O3B 114.9(10) . . ?
O2B S1B C25B 102.7(7) . . ?
O1B S1B C25B 103.6(7) . . ?
O3B S1B C25B 98.8(6) . . ?
F1B C25B F3B 109.2(10) . . ?
F1B C25B F2B 109.8(10) . . ?
F3B C25B F2B 105.7(8) . . ?
F1B C25B S1B 110.7(6) . . ?
F3B C25B S1B 111.1(7) . . ?
F2B C25B S1B 110.3(9) . . ?
C30 O4 C31 112.2(6) . . ?
C30 C29 H29A 109.5 . . ?
C30 C29 H29B 109.5 . . ?
H29A C29 H29B 109.5 . . ?
C30 C29 H29C 109.5 . . ?
H29A C29 H29C 109.5 . . ?
H29B C29 H29C 109.5 . . ?
O4 C30 C29 106.3(6) . . ?
O4 C30 H30A 110.5 . . ?
C29 C30 H30A 110.5 . . ?
O4 C30 H30B 110.5 . . ?
C29 C30 H30B 110.5 . . ?
H30A C30 H30B 108.7 . . ?
O4 C31 C32 104.8(8) . . ?
O4 C31 H31A 110.8 . . ?
C32 C31 H31A 110.8 . . ?
O4 C31 H31B 110.8 . . ?
C32 C31 H31B 110.8 . . ?
H31A C31 H31B 108.9 . . ?
C31 C32 H32A 109.5 . . ?
C31 C32 H32B 109.5 . . ?
H32A C32 H32B 109.5 . . ?
C31 C32 H32C 109.5 . . ?
H32A C32 H32C 109.5 . . ?
H32B C32 H32C 109.5 . . ?
C30B O4B C31B 111.1(12) . . ?
C30B C29B H29D 109.5 . . ?
C30B C29B H29E 109.5 . . ?
H29D C29B H29E 109.5 . . ?
C30B C29B H29F 109.5 . . ?
H29D C29B H29F 109.5 . . ?
H29E C29B H29F 109.5 . . ?
O4B C30B C29B 102.7(13) . . ?
O4B C30B H30C 111.2 . . ?
C29B C30B H30C 111.2 . . ?
O4B C30B H30D 111.2 . . ?
C29B C30B H30D 111.2 . . ?
H30C C30B H30D 109.1 . . ?
O4B C31B C32B 112.2(16) . . ?
O4B C31B H31C 109.2 . . ?
C32B C31B H31C 109.2 . . ?
O4B C31B H31D 109.2 . . ?
C32B C31B H31D 109.2 . . ?
H31C C31B H31D 107.9 . . ?
C31B C32B H32D 109.5 . . ?
C31B C32B H32E 109.5 . . ?
H32D C32B H32E 109.5 . . ?
C31B C32B H32F 109.5 . . ?
H32D C32B H32F 109.5 . . ?
H32E C32B H32F 109.5 . . ?

loop_
_geom_bond_atom_site_label_1
_geom_bond_atom_site_label_2
_geom_bond_distance
_geom_bond_site_symmetry_2
_geom_bond_publ_flag
Cr1 C1 2.028(2) . ?
Cr1 N3 2.0752(15) . ?
Cr1 N1 2.0777(15) . ?
Cr1 N2 2.0923(17) . ?
Cr1 N4 2.1071(17) . ?
Cr1 Cl1 2.3615(5) . ?
Cl2 C7 1.694(10) . ?
Cl3 C5 1.743(10) . ?
C3 C8 1.375(12) . ?
C3 C4 1.417(12) . ?
C3 C2 1.465(11) . ?
C4 C5 1.384(11) . ?
C4 H4 0.9500 . ?
C5 C6 1.371(11) . ?
C6 C7 1.380(11) . ?
C6 H6 0.9500 . ?
C7 C8 1.385(11) . ?
C8 H8 0.9500 . ?
Cl2B C7B 1.727(9) . ?
Cl3B C5B 1.749(9) . ?
C3B C8B 1.369(11) . ?
C3B C4B 1.411(11) . ?
C3B C2 1.424(9) . ?
C4B C5B 1.383(10) . ?
C4B H4B 0.9500 . ?
C5B C6B 1.373(11) . ?
C6B C7B 1.379(10) . ?
C6B H6B 0.9500 . ?
C7B C8B 1.386(10) . ?
C8B H8B 0.9500 . ?
Cl2C C7C 1.726(14) . ?
Cl3C C5C 1.760(14) . ?
C3C C8C 1.376(15) . ?
C3C C4C 1.443(15) . ?
C3C C2 1.499(14) . ?
C4C C5C 1.385(15) . ?
C4C H4C 0.9500 . ?
C5C C6C 1.381(16) . ?
C6C C7C 1.370(15) . ?
C6C H6C 0.9500 . ?
C7C C8C 1.390(15) . ?
C8C H8C 0.9500 . ?
Cl2D C7D 1.738(11) . ?
Cl3D C5D 1.758(10) . ?
C3D C8D 1.367(12) . ?
C3D C4D 1.396(11) . ?
C3D C2 1.435(11) . ?
C4D C5D 1.390(11) . ?
C4D H4D 0.9500 . ?
C5D C6D 1.393(12) . ?
C6D C7D 1.387(12) . ?
C6D H6D 0.9500 . ?
C7D C8D 1.405(11) . ?
C8D H8D 0.9500 . ?
N1 C18 1.488(3) . ?
N1 C9 1.491(3) . ?
N1 H1 1.0000 . ?
N2 C10 1.491(3) . ?
N2 C11 1.518(3) . ?
N2 H2 1.0000 . ?
N3 C14 1.486(3) . ?
N3 C13 1.493(3) . ?
N3 H3 1.0000 . ?
N4 C15 1.498(3) . ?
N4 C16 1.508(3) . ?
N4 H4A 1.0000 . ?
C1 C2 1.210(3) . ?
C9 C10 1.514(3) . ?
C9 H9A 0.9900 . ?
C9 H9AB 0.9900 . ?
C10 H10A 0.9900 . ?
C10 H10B 0.9900 . ?
C11 C20 1.529(3) . ?
C11 C19 1.530(3) . ?
C11 C12 1.543(3) . ?
C12 C13 1.525(4) . ?
C12 H12A 0.9900 . ?
C12 H12B 0.9900 . ?
C13 C21 1.535(3) . ?
C13 H13 1.0000 . ?
C14 C15 1.524(3) . ?
C14 H14A 0.9900 . ?
C14 H14B 0.9900 . ?
C15 H15A 0.9900 . ?
C15 H15B 0.9900 . ?
C16 C23 1.532(4) . ?
C16 C17 1.532(3) . ?
C16 C22 1.542(3) . ?
C17 C18 1.538(3) . ?
C17 H17A 0.9900 . ?
C17 H17B 0.9900 . ?
C18 C24 1.527(3) . ?
C18 H18 1.0000 . ?
C19 H19A 0.9800 . ?
C19 H19B 0.9800 . ?
C19 H19C 0.9800 . ?
C20 H20A 0.9800 . ?
C20 H20B 0.9800 . ?
C20 H20C 0.9800 . ?
C21 H21A 0.9800 . ?
C21 H21B 0.9800 . ?
C21 H21C 0.9800 . ?
C22 H22A 0.9800 . ?
C22 H22B 0.9800 . ?
C22 H22C 0.9800 . ?
C23 H23A 0.9800 . ?
C23 H23B 0.9800 . ?
C23 H23C 0.9800 . ?
C24 H24A 0.9800 . ?
C24 H24B 0.9800 . ?
C24 H24C 0.9800 . ?
C27 C28 1.488(9) . ?
C27 H27A 0.9800 . ?
C27 H27B 0.9800 . ?
C27 H27C 0.9800 . ?
C28 N5 1.080(10) . ?
O1 S1 1.442(6) . ?
O2 S1 1.447(6) . ?
O3 S1 1.420(6) . ?
S1 C25 1.827(6) . ?
C25 F2 1.314(9) . ?
C25 F1 1.324(6) . ?
C25 F3 1.334(9) . ?
O1B S1B 1.431(11) . ?
O2B S1B 1.414(10) . ?
O3B S1B 1.438(9) . ?
S1B C25B 1.835(9) . ?
C25B F1B 1.317(11) . ?
C25B F3B 1.320(12) . ?
C25B F2B 1.322(13) . ?
O4 C30 1.4292(10) . ?
O4 C31 1.4300(10) . ?
C29 C30 1.5292(10) . ?
C29 H29A 0.9800 . ?
C29 H29B 0.9800 . ?
C29 H29C 0.9800 . ?
C30 H30A 0.9900 . ?
C30 H30B 0.9900 . ?
C31 C32 1.5297(10) . ?
C31 H31A 0.9900 . ?
C31 H31B 0.9900 . ?
C32 H32A 0.9800 . ?
C32 H32B 0.9800 . ?
C32 H32C 0.9800 . ?
O4B C30B 1.4300(10) . ?
O4B C31B 1.4301(10) . ?
C29B C30B 1.5302(10) . ?
C29B H29D 0.9800 . ?
C29B H29E 0.9800 . ?
C29B H29F 0.9800 . ?
C30B H30C 0.9900 . ?
C30B H30D 0.9900 . ?
C31B C32B 1.5300(10) . ?
C31B H31C 0.9900 . ?
C31B H31D 0.9900 . ?
C32B H32D 0.9800 . ?
C32B H32E 0.9800 . ?
C32B H32F 0.9800 . ?

loop_
_geom_torsion_atom_site_label_1
_geom_torsion_atom_site_label_2
_geom_torsion_atom_site_label_3
_geom_torsion_atom_site_label_4
_geom_torsion
_geom_torsion_site_symmetry_1
_geom_torsion_site_symmetry_2
_geom_torsion_site_symmetry_3
_geom_torsion_site_symmetry_4
_geom_torsion_publ_flag
C8 C3 C4 C5 0.7(6) . . . . ?
C2 C3 C4 C5 179.4(4) . . . . ?
C3 C4 C5 C6 -0.4(7) . . . . ?
C3 C4 C5 Cl3 179.7(3) . . . . ?
C4 C5 C6 C7 0.1(6) . . . . ?
Cl3 C5 C6 C7 180.0(3) . . . . ?
C5 C6 C7 C8 -0.2(7) . . . . ?
C5 C6 C7 Cl2 180.0(3) . . . . ?
C4 C3 C8 C7 -0.8(6) . . . . ?
C2 C3 C8 C7 -179.5(3) . . . . ?
C6 C7 C8 C3 0.5(7) . . . . ?
Cl2 C7 C8 C3 -179.7(3) . . . . ?
C8B C3B C4B C5B 0.0(6) . . . . ?
C2 C3B C4B C5B 179.3(3) . . . . ?
C3B C4B C5B C6B 0.5(6) . . . . ?
C3B C4B C5B Cl3B 179.8(3) . . . . ?
C4B C5B C6B C7B -0.6(6) . . . . ?
Cl3B C5B C6B C7B -179.9(3) . . . . ?
C5B C6B C7B C8B 0.1(6) . . . . ?
C5B C6B C7B Cl2B -179.7(3) . . . . ?
C4B C3B C8B C7B -0.5(6) . . . . ?
C2 C3B C8B C7B -179.7(3) . . . . ?
C6B C7B C8B C3B 0.4(6) . . . . ?
Cl2B C7B C8B C3B -179.7(3) . . . . ?
C8C C3C C4C C5C 0.2(6) . . . . ?
C2 C3C C4C C5C 179.9(4) . . . . ?
C3C C4C C5C C6C 0.0(6) . . . . ?
C3C C4C C5C Cl3C 179.9(3) . . . . ?
C4C C5C C6C C7C -0.1(7) . . . . ?
Cl3C C5C C6C C7C 180.0(3) . . . . ?
C5C C6C C7C C8C 0.0(6) . . . . ?
C5C C6C C7C Cl2C -180.0(3) . . . . ?
C4C C3C C8C C7C -0.2(6) . . . . ?
C2 C3C C8C C7C 180.0(4) . . . . ?
C6C C7C C8C C3C 0.1(7) . . . . ?
Cl2C C7C C8C C3C -179.9(3) . . . . ?
C8D C3D C4D C5D 0.4(6) . . . . ?
C2 C3D C4D C5D 179.5(3) . . . . ?
C3D C4D C5D C6D -0.2(6) . . . . ?
C3D C4D C5D Cl3D 179.9(3) . . . . ?
C4D C5D C6D C7D -0.1(6) . . . . ?
Cl3D C5D C6D C7D 179.8(3) . . . . ?
C5D C6D C7D C8D 0.1(6) . . . . ?
C5D C6D C7D Cl2D -180.0(3) . . . . ?
C4D C3D C8D C7D -0.4(6) . . . . ?
C2 C3D C8D C7D -179.5(3) . . . . ?
C6D C7D C8D C3D 0.1(6) . . . . ?
Cl2D C7D C8D C3D -179.8(3) . . . . ?
C8 C3 C2 C1 90(4) . . . . ?
C4 C3 C2 C1 -89(4) . . . . ?
C8C C3C C2 C1 172.6(12) . . . . ?
C4C C3C C2 C1 -7.2(15) . . . . ?
C18 N1 C9 C10 -173.11(15) . . . . ?
Cr1 N1 C9 C10 -45.02(17) . . . . ?
C11 N2 C10 C9 -178.28(17) . . . . ?
Cr1 N2 C10 C9 -40.20(19) . . . . ?
N1 C9 C10 N2 58.9(2) . . . . ?
C10 N2 C11 C20 52.5(3) . . . . ?
Cr1 N2 C11 C20 -78.3(2) . . . . ?
C10 N2 C11 C19 -68.4(2) . . . . ?
Cr1 N2 C11 C19 160.83(15) . . . . ?
C10 N2 C11 C12 174.84(18) . . . . ?
Cr1 N2 C11 C12 44.1(2) . . . . ?
N2 C11 C12 C13 -66.8(2) . . . . ?
C20 C11 C12 C13 55.8(3) . . . . ?
C19 C11 C12 C13 175.8(2) . . . . ?
C14 N3 C13 C12 174.36(16) . . . . ?
Cr1 N3 C13 C12 -61.26(18) . . . . ?
C14 N3 C13 C21 52.1(3) . . . . ?
Cr1 N3 C13 C21 176.52(17) . . . . ?
C11 C12 C13 N3 79.5(2) . . . . ?
C11 C12 C13 C21 -157.4(2) . . . . ?
C13 N3 C14 C15 169.59(17) . . . . ?
Cr1 N3 C14 C15 41.30(19) . . . . ?
C16 N4 C15 C14 -175.18(18) . . . . ?
Cr1 N4 C15 C14 44.84(19) . . . . ?
N3 C14 C15 N4 -59.4(2) . . . . ?
C15 N4 C16 C23 -49.1(2) . . . . ?
Cr1 N4 C16 C23 83.2(2) . . . . ?
C15 N4 C16 C17 -172.16(18) . . . . ?
Cr1 N4 C16 C17 -39.9(2) . . . . ?
C15 N4 C16 C22 71.4(2) . . . . ?
Cr1 N4 C16 C22 -156.27(17) . . . . ?
N4 C16 C17 C18 66.4(2) . . . . ?
C23 C16 C17 C18 -57.0(3) . . . . ?
C22 C16 C17 C18 -176.7(2) . . . . ?
C9 N1 C18 C24 -57.6(2) . . . . ?
Cr1 N1 C18 C24 179.45(13) . . . . ?
C9 N1 C18 C17 -179.66(15) . . . . ?
Cr1 N1 C18 C17 57.36(17) . . . . ?
C16 C17 C18 N1 -79.4(2) . . . . ?
C16 C17 C18 C24 157.30(19) . . . . ?
O3 S1 C25 F2 -175.0(5) . . . . ?
O1 S1 C25 F2 64.6(6) . . . . ?
O2 S1 C25 F2 -55.8(6) . . . . ?
O3 S1 C25 F1 63.7(7) . . . . ?
O1 S1 C25 F1 -56.7(7) . . . . ?
O2 S1 C25 F1 -177.1(6) . . . . ?
O3 S1 C25 F3 -54.8(6) . . . . ?
O1 S1 C25 F3 -175.2(6) . . . . ?
O2 S1 C25 F3 64.4(7) . . . . ?
O2B S1B C25B F1B -177.1(9) . . . . ?
O1B S1B C25B F1B -56.8(12) . . . . ?
O3B S1B C25B F1B 61.7(10) . . . . ?
O2B S1B C25B F3B 61.4(10) . . . . ?
O1B S1B C25B F3B -178.2(11) . . . . ?
O3B S1B C25B F3B -59.8(10) . . . . ?
O2B S1B C25B F2B -55.5(10) . . . . ?
O1B S1B C25B F2B 64.9(12) . . . . ?
O3B S1B C25B F2B -176.7(9) . . . . ?
C31 O4 C30 C29 -179.6(9) . . . . ?
C30 O4 C31 C32 173.6(10) . . . . ?
C31B O4B C30B C29B 172.8(18) . . . . ?
C30B O4B C31B C32B -178(2) . . . . ?
